data_4101975
loop_
_publ_author_name
'Robert A. Geiger'
'Swarup Chattopadhyay'
'Victor W. Day'
'Timothy A. Jackson'

_publ_section_title
;
 A Series of Peroxomanganese(III) Complexes Supported by Tetradentate
 Aminopyridyl Ligands: Detailed Spectroscopic and Computational Studies
;
_journal_name_full 'Journal of the American Chemical Society'
_journal_page_first 2821
_journal_page_last 2831
_journal_paper_doi 10.1021/ja910235g
_journal_volume 132
_journal_year 2010
_chemical_formula_sum 'C20 H26 Br2 Cl2 Mn N4 O9'
_chemical_formula_weight 752.11
_chemical_name_systematic
; 
 ? 
;
_space_group_IT_number 14
_symmetry_cell_setting monoclinic
_symmetry_space_group_name_Hall '-P 2ybc'
_symmetry_space_group_name_H-M 'P 1 21/c 1'
_atom_sites_solution_hydrogens geom
_atom_sites_solution_primary direct
_atom_sites_solution_secondary difmap
_audit_creation_method SHELXTL
_cell_angle_alpha 90.00
_cell_angle_beta 96.5110(10)
_cell_angle_gamma 90.00
_cell_formula_units_Z 4
_cell_length_a 9.8008(5)
_cell_length_b 17.9804(10)
_cell_length_c 15.1570(8)
_cell_measurement_reflns_used 6351
_cell_measurement_temperature 100(2)
_cell_measurement_theta_max 28.48
_cell_measurement_theta_min 2.38
_cell_volume 2653.8(2)
_computing_cell_refinement 'Bruker SAINT'
_computing_data_collection 'Bruker SMART'
_computing_data_reduction 'Bruker SAINT'
_computing_molecular_graphics 'Bruker SHELXTL'
_computing_publication_material 'Bruker SHELXTL'
_computing_structure_refinement 'Bruker SHELXTL'
_computing_structure_solution 'Bruker SHELXTL'
_diffrn_ambient_temperature 100(2)
_diffrn_measured_fraction_theta_full 0.987
_diffrn_measured_fraction_theta_max 0.987
_diffrn_measurement_device_type 'Bruker APEX CCD area detector'
_diffrn_measurement_method 'phi and omega scans'
_diffrn_radiation_monochromator graphite
_diffrn_radiation_source 'fine-focus sealed tube'
_diffrn_radiation_type MoK\a
_diffrn_radiation_wavelength 0.71073
_diffrn_reflns_av_R_equivalents 0.0420
_diffrn_reflns_av_sigmaI/netI 0.0435
_diffrn_reflns_limit_h_max 13
_diffrn_reflns_limit_h_min -13
_diffrn_reflns_limit_k_max 25
_diffrn_reflns_limit_k_min -24
_diffrn_reflns_limit_l_max 21
_diffrn_reflns_limit_l_min -21
_diffrn_reflns_number 30806
_diffrn_reflns_theta_full 30.52
_diffrn_reflns_theta_max 30.52
_diffrn_reflns_theta_min 2.38
_diffrn_standards_decay_% 0.00
_exptl_absorpt_coefficient_mu 3.767
_exptl_absorpt_correction_T_max 1.000
_exptl_absorpt_correction_T_min 0.758
_exptl_absorpt_correction_type multi-scan
_exptl_crystal_colour Yellow-brown
_exptl_crystal_density_diffrn 1.882
_exptl_crystal_density_method 'not measured'
_exptl_crystal_description 'Rectangular parallelepiped'
_exptl_crystal_F_000 1500
_exptl_crystal_size_max 0.16
_exptl_crystal_size_mid 0.10
_exptl_crystal_size_min 0.06
_refine_diff_density_max 0.790
_refine_diff_density_min -0.487
_refine_diff_density_rms 0.094
_refine_ls_extinction_method none
_refine_ls_goodness_of_fit_ref 1.017
_refine_ls_hydrogen_treatment noref
_refine_ls_matrix_type full
_refine_ls_number_parameters 590
_refine_ls_number_reflns 7991
_refine_ls_number_restraints 102
_refine_ls_restrained_S_all 1.014
_refine_ls_R_factor_all 0.0603
_refine_ls_R_factor_gt 0.0402
_refine_ls_shift/su_max 0.001
_refine_ls_shift/su_mean 0.000
_refine_ls_structure_factor_coef Fsqd
_refine_ls_weighting_details 'calc w=1/[\s^2^(Fo^2^)+(0.0437P)^2^+0.9585P] where P=(Fo^2^+2Fc^2^)/3'
_refine_ls_weighting_scheme calc
_refine_ls_wR_factor_gt 0.0854
_refine_ls_wR_factor_ref 0.0908
_reflns_number_gt 6166
_reflns_number_total 7991
_reflns_threshold_expression >2sigma(I)
_cod_data_source_file ja910235g_si_003.cif
_cod_data_source_block Cmpd_1-Br_(k46g)
_cod_database_code 4101975

loop_
_symmetry_equiv_pos_as_xyz
'x, y, z'
'-x, y+1/2, -z+1/2'
'-x, -y, -z'
'x, -y-1/2, z-1/2'

loop_
_atom_site_label
_atom_site_type_symbol
_atom_site_fract_x
_atom_site_fract_y
_atom_site_fract_z
_atom_site_U_iso_or_equiv
_atom_site_adp_type
_atom_site_occupancy
_atom_site_symmetry_multiplicity
_atom_site_calc_flag
_atom_site_refinement_flags
_atom_site_disorder_assembly
_atom_site_disorder_group
Mn1 Mn 0.29525(7) 0.26695(4) 0.51756(5) 0.01638(19) Uani 0.7822(11) 1 d PD A 1
Br1 Br 0.31743(6) -0.03788(3) 0.35911(4) 0.03012(12) Uani 0.7822(11) 1 d PD A 1
Br2 Br -0.22830(6) 0.41635(3) 0.36856(4) 0.02833(12) Uani 0.7822(11) 1 d PD A 1
N1 N 0.4057(4) 0.1703(2) 0.4583(3) 0.0221(9) Uani 0.7822(11) 1 d PD A 1
N2 N 0.5318(3) 0.2794(2) 0.5585(2) 0.0188(8) Uani 0.7822(11) 1 d PD A 1
N3 N 0.3396(4) 0.3310(2) 0.6508(2) 0.0212(9) Uani 0.7822(11) 1 d PD A 1
N4 N 0.1186(3) 0.34703(19) 0.5236(2) 0.0174(8) Uani 0.7822(11) 1 d PD A 1
C1 C 0.3459(3) 0.1051(2) 0.4322(3) 0.0230(8) Uani 0.7822(11) 1 d PD A 1
H1 H 0.2516 0.0983 0.4395 0.028 Uiso 0.7822(11) 1 calc PR A 1
C2 C 0.4133(4) 0.04826(18) 0.3960(3) 0.0180(7) Uani 0.7822(11) 1 d PD A 1
C3 C 0.5517(4) 0.0589(2) 0.3854(3) 0.0231(9) Uani 0.7822(11) 1 d PD A 1
H3 H 0.6019 0.0215 0.3587 0.028 Uiso 0.7822(11) 1 calc PR A 1
C4 C 0.6142(4) 0.1245(2) 0.4143(2) 0.0239(8) Uani 0.7822(11) 1 d PD A 1
H4 H 0.7089 0.1320 0.4091 0.029 Uiso 0.7822(11) 1 calc PR A 1
C5 C 0.5389(4) 0.1798(2) 0.4510(3) 0.0225(9) Uani 0.7822(11) 1 d PD A 1
C6 C 0.5978(3) 0.25373(17) 0.4815(2) 0.0220(6) Uani 0.7822(11) 1 d PD A 1
H6A H 0.6981 0.2490 0.4981 0.026 Uiso 0.7822(11) 1 calc PR A 1
H6B H 0.5821 0.2904 0.4327 0.026 Uiso 0.7822(11) 1 calc PR A 1
C7 C 0.5762(4) 0.2317(2) 0.6359(3) 0.0270(9) Uani 0.7822(11) 1 d PD A 1
H7A H 0.6760 0.2222 0.6374 0.032 Uiso 0.7822(11) 1 calc PR A 1
H7B H 0.5285 0.1832 0.6278 0.032 Uiso 0.7822(11) 1 calc PR A 1
C8 C 0.5490(3) 0.26385(17) 0.72362(19) 0.0265(6) Uani 0.7822(11) 1 d PD A 1
H8A H 0.6067 0.3087 0.7357 0.032 Uiso 0.7822(11) 1 calc PR A 1
H8B H 0.5769 0.2271 0.7709 0.032 Uiso 0.7822(11) 1 calc PR A 1
C9 C 0.4001(3) 0.28475(18) 0.7280(2) 0.0229(7) Uani 0.7822(11) 1 d PD A 1
H9A H 0.3453 0.2387 0.7303 0.027 Uiso 0.7822(11) 1 calc PR A 1
H9B H 0.3931 0.3127 0.7836 0.027 Uiso 0.7822(11) 1 calc PR A 1
C11 C 0.0215(3) 0.3596(2) 0.4564(3) 0.0161(8) Uani 0.7822(11) 1 d PD A 1
H11 H 0.0299 0.3375 0.4003 0.019 Uiso 0.7822(11) 1 calc PR A 1
C12 C -0.0917(4) 0.4043(2) 0.4657(3) 0.0200(9) Uani 0.7822(11) 1 d PD A 1
C13 C -0.1057(4) 0.4385(2) 0.5455(3) 0.0237(8) Uani 0.7822(11) 1 d PD A 1
H13 H -0.1834 0.4684 0.5530 0.028 Uiso 0.7822(11) 1 calc PR A 1
C14 C -0.0030(4) 0.42753(19) 0.6140(2) 0.0225(8) Uani 0.7822(11) 1 d PD A 1
H14 H -0.0073 0.4514 0.6696 0.027 Uiso 0.7822(11) 1 calc PR A 1
C15 C 0.1074(3) 0.38128(19) 0.6014(2) 0.0182(7) Uani 0.7822(11) 1 d PD A 1
C16 C 0.2133(3) 0.36515(18) 0.6779(2) 0.0231(7) Uani 0.7822(11) 1 d PD A 1
H16A H 0.2379 0.4121 0.7100 0.028 Uiso 0.7822(11) 1 calc PR A 1
H16B H 0.1734 0.3312 0.7196 0.028 Uiso 0.7822(11) 1 calc PR A 1
C17 C 0.4354(4) 0.3906(2) 0.6287(2) 0.0212(8) Uani 0.7822(11) 1 d PD A 1
H17A H 0.4752 0.4152 0.6842 0.025 Uiso 0.7822(11) 1 calc PR A 1
H17B H 0.3835 0.4284 0.5912 0.025 Uiso 0.7822(11) 1 calc PR A 1
C18 C 0.5539(3) 0.35941(16) 0.5787(2) 0.0220(6) Uani 0.7822(11) 1 d PD A 1
H18A H 0.5576 0.3874 0.5228 0.026 Uiso 0.7822(11) 1 calc PR A 1
H18B H 0.6428 0.3661 0.6159 0.026 Uiso 0.7822(11) 1 calc PR A 1
Mn2 Mn 0.2991(4) 0.2669(2) 0.5182(2) 0.0371(11) Uani 0.2178(11) 1 d PD A 2
Br21 Br -0.2238(2) 0.42240(14) 0.38666(18) 0.0372(6) Uani 0.2178(11) 1 d PD A 2
Br22 Br 0.2786(2) -0.03869(12) 0.35187(16) 0.0362(5) Uani 0.2178(11) 1 d PD A 2
N21 N 0.1265(13) 0.3462(9) 0.5344(8) 0.039(5) Uani 0.2178(11) 1 d PD A 2
N22 N 0.3478(10) 0.3209(6) 0.6587(8) 0.015(3) Uani 0.2178(11) 1 d PD A 2
N23 N 0.5340(12) 0.2689(7) 0.5613(8) 0.032(4) Uani 0.2178(11) 1 d PD A 2
N24 N 0.3945(11) 0.1621(7) 0.4646(10) 0.016(3) Uani 0.2178(11) 1 d PDU A 2
C21 C 0.0257(16) 0.3651(11) 0.4688(11) 0.061(7) Uani 0.2178(11) 1 d PD A 2
H21 H 0.0394 0.3528 0.4094 0.074 Uiso 0.2178(11) 1 calc PR A 2
C22 C -0.0921(15) 0.3999(11) 0.4820(9) 0.032(5) Uani 0.2178(11) 1 d PD A 2
C23 C -0.0988(16) 0.4273(9) 0.5681(8) 0.029(4) Uani 0.2178(11) 1 d PDU A 2
H23 H -0.1709 0.4596 0.5804 0.035 Uiso 0.2178(11) 1 calc PR A 2
C24 C 0.0011(12) 0.4063(7) 0.6345(8) 0.023(3) Uani 0.2178(11) 1 d PD A 2
H24 H -0.0046 0.4231 0.6934 0.027 Uiso 0.2178(11) 1 calc PR A 2
C25 C 0.1091(13) 0.3617(7) 0.6177(8) 0.027(3) Uani 0.2178(11) 1 d PD A 2
C26 C 0.2125(10) 0.3324(7) 0.6882(6) 0.022(2) Uani 0.2178(11) 1 d PDU A 2
H26A H 0.2215 0.3676 0.7387 0.026 Uiso 0.2178(11) 1 calc PR A 2
H26B H 0.1792 0.2845 0.7099 0.026 Uiso 0.2178(11) 1 calc PR A 2
C27 C 0.4198(13) 0.3925(7) 0.6525(9) 0.028(4) Uani 0.2178(11) 1 d PD A 2
H27A H 0.4029 0.4234 0.7042 0.033 Uiso 0.2178(11) 1 calc PR A 2
H27B H 0.3787 0.4187 0.5984 0.033 Uiso 0.2178(11) 1 calc PR A 2
C28 C 0.5703(9) 0.3876(5) 0.6494(6) 0.024(2) Uani 0.2178(11) 1 d PD A 2
H28A H 0.6129 0.3648 0.7053 0.028 Uiso 0.2178(11) 1 calc PR A 2
H28B H 0.6078 0.4385 0.6459 0.028 Uiso 0.2178(11) 1 calc PR A 2
C29 C 0.6099(12) 0.3431(5) 0.5729(7) 0.025(3) Uani 0.2178(11) 1 d PD A 2
H29A H 0.7100 0.3335 0.5820 0.030 Uiso 0.2178(11) 1 calc PR A 2
H29B H 0.5904 0.3726 0.5177 0.030 Uiso 0.2178(11) 1 calc PR A 2
C31 C 0.3188(12) 0.1048(6) 0.4331(8) 0.0053(15) Uani 0.2178(11) 1 d PDU A 2
H31 H 0.2224 0.1048 0.4355 0.006 Uiso 0.2178(11) 1 calc PR A 2
C32 C 0.3818(13) 0.0445(8) 0.3965(12) 0.042(5) Uani 0.2178(11) 1 d PD A 2
C33 C 0.5220(13) 0.0428(7) 0.3893(10) 0.022(3) Uani 0.2178(11) 1 d PD A 2
H33 H 0.5623 0.0028 0.3607 0.026 Uiso 0.2178(11) 1 calc PR A 2
C34 C 0.5985(12) 0.1000(6) 0.4244(9) 0.022(3) Uani 0.2178(11) 1 d PD A 2
H34 H 0.6956 0.0995 0.4255 0.027 Uiso 0.2178(11) 1 calc PR A 2
C35 C 0.5311(12) 0.1607(6) 0.4595(10) 0.020(3) Uani 0.2178(11) 1 d PD A 2
C36 C 0.6141(11) 0.2238(5) 0.5009(7) 0.023(2) Uani 0.2178(11) 1 d PD A 2
H36A H 0.6428 0.2564 0.4537 0.028 Uiso 0.2178(11) 1 calc PR A 2
H36B H 0.6981 0.2041 0.5355 0.028 Uiso 0.2178(11) 1 calc PR A 2
C37 C 0.5449(12) 0.2309(8) 0.6503(9) 0.026(4) Uani 0.2178(11) 1 d PD A 2
H37A H 0.6390 0.2371 0.6809 0.031 Uiso 0.2178(11) 1 calc PR A 2
H37B H 0.5268 0.1771 0.6420 0.031 Uiso 0.2178(11) 1 calc PR A 2
C38 C 0.4376(11) 0.2657(6) 0.7087(7) 0.022(2) Uani 0.2178(11) 1 d PD A 2
H38A H 0.3803 0.2254 0.7296 0.027 Uiso 0.2178(11) 1 calc PR A 2
H38B H 0.4874 0.2899 0.7615 0.027 Uiso 0.2178(11) 1 calc PR A 2
Cl1 Cl 0.33719(6) 0.40432(3) 0.35375(4) 0.02661(12) Uani 1 1 d . A .
O11 O 0.34301(18) 0.32985(9) 0.39319(11) 0.0323(4) Uani 1 1 d . . .
O12 O 0.42708(19) 0.40560(10) 0.28573(12) 0.0385(4) Uani 1 1 d . . .
O13 O 0.19908(19) 0.41981(11) 0.31759(13) 0.0428(5) Uani 1 1 d . . .
O14 O 0.3811(2) 0.45785(10) 0.42133(13) 0.0416(5) Uani 1 1 d . . .
O1S O 0.20148(16) 0.17702(9) 0.58846(10) 0.0262(3) Uani 1 1 d . . .
C1S C 0.0947(3) 0.06093(14) 0.60680(18) 0.0373(6) Uani 1 1 d . . .
H1SA H 0.1750 0.0414 0.5812 0.056 Uiso 1 1 calc R A .
H1SB H 0.0111 0.0481 0.5681 0.056 Uiso 1 1 calc R . .
H1SC H 0.0907 0.0390 0.6657 0.056 Uiso 1 1 calc R . .
C2S C 0.1061(2) 0.14314(13) 0.61503(15) 0.0279(5) Uani 1 1 d . A .
C3S C 0.0002(3) 0.18250(18) 0.6600(2) 0.0553(8) Uani 1 1 d . . .
H3SA H -0.0010 0.2352 0.6436 0.083 Uiso 1 1 calc R A .
H3SB H 0.0218 0.1777 0.7245 0.083 Uiso 1 1 calc R . .
H3SC H -0.0901 0.1605 0.6417 0.083 Uiso 1 1 calc R . .
Cl2 Cl -0.01526(6) 0.17786(3) 0.37558(4) 0.03209(13) Uani 1 1 d . . .
O21 O 0.11732(17) 0.21574(9) 0.38497(12) 0.0344(4) Uani 1 1 d . B 3
O22 O 0.0108(3) 0.10159(14) 0.3627(2) 0.0498(8) Uani 0.743(3) 1 d P B 3
O23 O -0.0975(3) 0.20988(18) 0.3070(2) 0.0502(8) Uani 0.743(3) 1 d P B 3
O24 O -0.0722(2) 0.18750(19) 0.45905(17) 0.0490(8) Uani 0.743(3) 1 d P B 3
O22' O -0.0339(10) 0.1215(5) 0.4324(8) 0.073(3) Uani 0.257(3) 1 d P B 4
O23' O -0.0577(11) 0.1467(9) 0.2817(7) 0.099(5) Uani 0.257(3) 1 d P B 4
O24' O -0.1343(8) 0.2300(4) 0.3769(8) 0.065(3) Uani 0.257(3) 1 d P B 4

loop_
_atom_site_aniso_label
_atom_site_aniso_U_11
_atom_site_aniso_U_22
_atom_site_aniso_U_33
_atom_site_aniso_U_23
_atom_site_aniso_U_13
_atom_site_aniso_U_12
Mn1 0.0134(3) 0.0112(3) 0.0250(4) -0.0017(3) 0.0044(3) 0.0004(2)
Br1 0.0400(3) 0.01751(17) 0.0326(2) -0.00437(14) 0.00334(18) -0.00148(16)
Br2 0.02346(19) 0.0262(2) 0.0337(2) 0.00060(16) -0.00395(15) 0.00424(15)
N1 0.0192(15) 0.0178(14) 0.0295(18) -0.0018(13) 0.0043(13) 0.0006(12)
N2 0.0138(14) 0.0187(14) 0.0249(18) -0.0014(11) 0.0067(12) -0.0039(10)
N3 0.0240(16) 0.0190(14) 0.0204(16) 0.0017(12) 0.0013(12) 0.0026(12)
N4 0.0170(15) 0.0193(15) 0.0168(14) -0.0083(12) 0.0052(11) 0.0013(12)
C1 0.0127(15) 0.0259(15) 0.0311(16) 0.0002(12) 0.0060(13) 0.0030(13)
C2 0.0217(17) 0.0117(13) 0.0201(16) -0.0021(11) 0.0002(13) 0.0017(11)
C3 0.0182(15) 0.0236(19) 0.0277(17) -0.0051(15) 0.0028(13) 0.0056(14)
C4 0.0168(14) 0.0277(18) 0.0277(17) -0.0031(14) 0.0048(12) -0.0014(13)
C5 0.0182(15) 0.0224(18) 0.0280(18) -0.0024(14) 0.0080(12) 0.0001(13)
C6 0.0168(13) 0.0198(15) 0.0304(16) -0.0038(12) 0.0077(11) -0.0029(11)
C7 0.0230(18) 0.0203(16) 0.0368(19) -0.0012(14) 0.0000(15) 0.0006(13)
C8 0.0244(14) 0.0275(15) 0.0266(15) 0.0028(12) -0.0019(11) 0.0052(11)
C9 0.0207(15) 0.0234(16) 0.0241(15) 0.0018(12) -0.0001(12) 0.0012(12)
C11 0.0140(14) 0.0150(15) 0.0191(15) -0.0033(11) 0.0004(11) 0.0030(12)
C12 0.0192(17) 0.0159(16) 0.0254(16) 0.0003(13) 0.0050(13) 0.0037(13)
C13 0.0202(15) 0.0185(16) 0.0332(19) -0.0028(15) 0.0062(13) 0.0027(12)
C14 0.0226(15) 0.0207(17) 0.0253(17) -0.0047(13) 0.0075(13) 0.0000(12)
C15 0.0191(14) 0.0185(16) 0.0174(15) -0.0031(12) 0.0040(11) -0.0040(11)
C16 0.0222(14) 0.0254(16) 0.0220(14) -0.0016(13) 0.0042(11) 0.0019(12)
C17 0.0226(15) 0.0185(15) 0.0223(19) -0.0011(12) 0.0014(13) -0.0033(12)
C18 0.0192(14) 0.0168(14) 0.0302(15) -0.0035(11) 0.0028(12) -0.0019(11)
Mn2 0.051(2) 0.047(2) 0.0131(15) -0.0003(14) 0.0033(14) 0.0049(17)
Br21 0.0323(9) 0.0334(10) 0.0477(12) 0.0133(8) 0.0123(8) 0.0076(7)
Br22 0.0449(12) 0.0205(7) 0.0405(9) -0.0021(6) -0.0066(7) 0.0000(6)
N21 0.025(7) 0.047(9) 0.040(8) 0.021(7) -0.024(6) -0.015(6)
N22 0.004(4) 0.024(6) 0.016(5) 0.006(4) 0.002(4) -0.005(4)
N23 0.060(10) 0.011(5) 0.025(7) -0.010(5) 0.005(7) -0.010(5)
N24 0.008(4) 0.023(5) 0.018(5) -0.004(4) 0.010(4) -0.006(4)
C21 0.100(16) 0.053(11) 0.042(10) -0.028(8) 0.050(10) -0.052(10)
C22 0.017(7) 0.049(10) 0.030(8) 0.019(7) -0.006(5) -0.015(6)
C23 0.039(7) 0.018(6) 0.032(7) 0.004(5) 0.013(5) -0.003(5)
C24 0.024(6) 0.022(6) 0.022(6) 0.006(5) 0.008(4) -0.009(5)
C25 0.041(7) 0.018(6) 0.027(7) 0.013(5) 0.022(5) -0.002(5)
C26 0.032(5) 0.029(5) 0.004(4) 0.001(4) -0.001(3) 0.009(5)
C27 0.052(9) 0.016(5) 0.015(7) -0.002(4) 0.001(6) 0.001(5)
C28 0.029(5) 0.016(4) 0.026(5) 0.003(4) 0.004(4) -0.001(4)
C29 0.036(7) 0.014(5) 0.027(5) 0.003(4) 0.008(5) 0.007(5)
C31 0.0054(16) 0.0051(17) 0.0053(17) -0.0003(9) 0.0006(9) 0.0002(9)
C32 0.016(7) 0.081(13) 0.028(8) 0.022(8) -0.006(5) 0.023(7)
C33 0.036(9) 0.007(5) 0.020(6) 0.000(4) -0.007(5) -0.008(5)
C34 0.016(5) 0.023(7) 0.030(6) 0.006(5) 0.014(4) 0.004(5)
C35 0.024(6) 0.019(6) 0.017(6) -0.005(5) -0.003(4) -0.018(5)
C36 0.029(6) 0.014(5) 0.029(6) 0.001(4) 0.017(4) 0.001(4)
C37 0.007(5) 0.033(7) 0.036(7) 0.027(6) 0.000(5) -0.002(5)
C38 0.031(7) 0.014(5) 0.022(5) 0.008(4) 0.007(4) 0.007(4)
Cl1 0.0280(3) 0.0278(3) 0.0248(3) -0.0038(2) 0.0062(2) 0.0002(2)
O11 0.0422(10) 0.0301(9) 0.0265(8) 0.0006(7) 0.0122(7) -0.0014(7)
O12 0.0472(11) 0.0326(9) 0.0397(10) -0.0028(8) 0.0223(8) -0.0010(8)
O13 0.0300(9) 0.0518(12) 0.0447(11) 0.0052(9) -0.0038(8) -0.0012(8)
O14 0.0487(11) 0.0352(10) 0.0395(10) -0.0153(8) -0.0017(9) 0.0069(8)
O1S 0.0243(8) 0.0272(8) 0.0275(8) 0.0016(6) 0.0047(6) -0.0059(6)
C1S 0.0449(15) 0.0280(12) 0.0395(14) 0.0016(11) 0.0066(12) -0.0093(11)
C2S 0.0259(11) 0.0303(12) 0.0278(11) 0.0024(9) 0.0047(9) -0.0011(9)
C3S 0.0526(17) 0.0445(17) 0.076(2) 0.0058(15) 0.0376(16) 0.0040(14)
Cl2 0.0300(3) 0.0302(3) 0.0380(3) 0.0007(2) 0.0126(2) -0.0008(2)
O21 0.0289(8) 0.0238(8) 0.0535(11) -0.0009(8) 0.0178(8) 0.0004(7)
O22 0.0407(15) 0.0248(13) 0.083(2) -0.0015(14) 0.0046(15) -0.0102(11)
O23 0.0388(15) 0.0602(19) 0.0482(17) 0.0158(15) -0.0101(13) -0.0035(14)
O24 0.0252(12) 0.088(2) 0.0360(14) -0.0053(14) 0.0111(11) -0.0140(14)
O22' 0.056(5) 0.059(6) 0.095(8) 0.052(6) -0.031(5) -0.039(5)
O23' 0.073(7) 0.172(13) 0.057(6) -0.056(7) 0.028(5) -0.059(8)
O24' 0.020(4) 0.028(4) 0.153(10) -0.004(5) 0.028(5) -0.001(3)

loop_
_atom_type_symbol
_atom_type_description
_atom_type_scat_dispersion_real
_atom_type_scat_dispersion_imag
_atom_type_scat_source
C C 0.0033 0.0016 'International Tables Vol C Tables 4.2.6.8 and 6.1.1.4'
H H 0.0000 0.0000 'International Tables Vol C Tables 4.2.6.8 and 6.1.1.4'
N N 0.0061 0.0033 'International Tables Vol C Tables 4.2.6.8 and 6.1.1.4'
O O 0.0106 0.0060 'International Tables Vol C Tables 4.2.6.8 and 6.1.1.4'
Cl Cl 0.1484 0.1585 'International Tables Vol C Tables 4.2.6.8 and 6.1.1.4'
Mn Mn 0.3368 0.7283 'International Tables Vol C Tables 4.2.6.8 and 6.1.1.4'
Br Br -0.2901 2.4595 'International Tables Vol C Tables 4.2.6.8 and 6.1.1.4'

loop_
_geom_angle_atom_site_label_1
_geom_angle_atom_site_label_2
_geom_angle_atom_site_label_3
_geom_angle
_geom_angle_site_symmetry_1
_geom_angle_site_symmetry_3
_geom_angle_publ_flag
O1S Mn1 N4 94.82(11) . . ?
O1S Mn1 N1 82.86(12) . . ?
N4 Mn1 N1 154.06(13) . . ?
O1S Mn1 O11 154.20(7) . . ?
N4 Mn1 O11 87.00(10) . . ?
N1 Mn1 O11 84.39(12) . . ?
O1S Mn1 N3 89.26(11) . . ?
N4 Mn1 N3 73.63(12) . . ?
N1 Mn1 N3 131.95(14) . . ?
O11 Mn1 N3 115.78(11) . . ?
O1S Mn1 N2 113.38(10) . . ?
N4 Mn1 N2 131.91(13) . . ?
N1 Mn1 N2 71.20(13) . . ?
O11 Mn1 N2 83.24(10) . . ?
N3 Mn1 N2 68.91(11) . . ?
C5 N1 C1 118.9(3) . . ?
C5 N1 Mn1 116.6(3) . . ?
C1 N1 Mn1 124.5(3) . . ?
C6 N2 C7 109.3(3) . . ?
C6 N2 C18 113.7(3) . . ?
C7 N2 C18 112.1(3) . . ?
C6 N2 Mn1 105.7(2) . . ?
C7 N2 Mn1 110.4(2) . . ?
C18 N2 Mn1 105.4(2) . . ?
C16 N3 C17 109.5(3) . . ?
C16 N3 C9 106.4(3) . . ?
C17 N3 C9 111.8(3) . . ?
C16 N3 Mn1 111.5(2) . . ?
C17 N3 Mn1 102.8(2) . . ?
C9 N3 Mn1 114.9(2) . . ?
C11 N4 C15 118.1(3) . . ?
C11 N4 Mn1 124.2(2) . . ?
C15 N4 Mn1 117.7(2) . . ?
N1 C1 C2 123.6(3) . . ?
N1 C1 H1 118.2 . . ?
C2 C1 H1 118.2 . . ?
C1 C2 C3 117.7(3) . . ?
C1 C2 Br1 119.4(3) . . ?
C3 C2 Br1 122.8(3) . . ?
C4 C3 C2 118.9(3) . . ?
C4 C3 H3 120.6 . . ?
C2 C3 H3 120.6 . . ?
C3 C4 C5 120.1(3) . . ?
C3 C4 H4 119.9 . . ?
C5 C4 H4 119.9 . . ?
N1 C5 C4 120.7(4) . . ?
N1 C5 C6 115.7(3) . . ?
C4 C5 C6 123.6(3) . . ?
N2 C6 C5 109.5(3) . . ?
N2 C6 H6A 109.8 . . ?
C5 C6 H6A 109.8 . . ?
N2 C6 H6B 109.8 . . ?
C5 C6 H6B 109.8 . . ?
H6A C6 H6B 108.2 . . ?
N2 C7 C8 114.4(3) . . ?
N2 C7 H7A 108.7 . . ?
C8 C7 H7A 108.7 . . ?
N2 C7 H7B 108.7 . . ?
C8 C7 H7B 108.7 . . ?
H7A C7 H7B 107.6 . . ?
C7 C8 C9 113.8(3) . . ?
C7 C8 H8A 108.8 . . ?
C9 C8 H8A 108.8 . . ?
C7 C8 H8B 108.8 . . ?
C9 C8 H8B 108.8 . . ?
H8A C8 H8B 107.7 . . ?
N3 C9 C8 113.6(3) . . ?
N3 C9 H9A 108.8 . . ?
C8 C9 H9A 108.8 . . ?
N3 C9 H9B 108.8 . . ?
C8 C9 H9B 108.8 . . ?
H9A C9 H9B 107.7 . . ?
N4 C11 C12 122.0(4) . . ?
N4 C11 H11 119.0 . . ?
C12 C11 H11 119.0 . . ?
C13 C12 C11 120.6(4) . . ?
C13 C12 Br2 120.1(3) . . ?
C11 C12 Br2 119.4(3) . . ?
C14 C13 C12 117.5(3) . . ?
C14 C13 H13 121.3 . . ?
C12 C13 H13 121.3 . . ?
C13 C14 C15 119.7(3) . . ?
C13 C14 H14 120.2 . . ?
C15 C14 H14 120.2 . . ?
N4 C15 C14 122.2(3) . . ?
N4 C15 C16 118.3(3) . . ?
C14 C15 C16 119.4(3) . . ?
N3 C16 C15 113.2(3) . . ?
N3 C16 H16A 108.9 . . ?
C15 C16 H16A 108.9 . . ?
N3 C16 H16B 108.9 . . ?
C15 C16 H16B 108.9 . . ?
H16A C16 H16B 107.8 . . ?
N3 C17 C18 112.0(3) . . ?
N3 C17 H17A 109.2 . . ?
C18 C17 H17A 109.2 . . ?
N3 C17 H17B 109.2 . . ?
C18 C17 H17B 109.2 . . ?
H17A C17 H17B 107.9 . . ?
N2 C18 C17 110.4(3) . . ?
N2 C18 H18A 109.6 . . ?
C17 C18 H18A 109.6 . . ?
N2 C18 H18B 109.6 . . ?
C17 C18 H18B 109.6 . . ?
H18A C18 H18B 108.1 . . ?
O1S Mn2 N21 92.2(5) . . ?
O1S Mn2 O11 153.12(18) . . ?
N21 Mn2 O11 89.4(4) . . ?
O1S Mn2 N24 77.7(4) . . ?
N21 Mn2 N24 154.5(5) . . ?
O11 Mn2 N24 89.5(4) . . ?
O1S Mn2 N23 110.2(4) . . ?
N21 Mn2 N23 133.9(5) . . ?
O11 Mn2 N23 87.2(4) . . ?
N24 Mn2 N23 71.4(4) . . ?
O1S Mn2 N22 85.4(3) . . ?
N21 Mn2 N22 73.5(4) . . ?
O11 Mn2 N22 120.6(3) . . ?
N24 Mn2 N22 127.9(5) . . ?
N23 Mn2 N22 69.1(3) . . ?
C25 N21 C21 118.9(12) . . ?
C25 N21 Mn2 114.7(8) . . ?
C21 N21 Mn2 124.8(10) . . ?
C26 N22 C27 110.7(10) . . ?
C26 N22 C38 116.5(10) . . ?
C27 N22 C38 111.0(9) . . ?
C26 N22 Mn2 103.8(7) . . ?
C27 N22 Mn2 110.7(8) . . ?
C38 N22 Mn2 103.6(7) . . ?
C37 N23 C36 108.1(10) . . ?
C37 N23 C29 108.0(10) . . ?
C36 N23 C29 105.0(9) . . ?
C37 N23 Mn2 102.3(8) . . ?
C36 N23 Mn2 112.9(7) . . ?
C29 N23 Mn2 120.1(8) . . ?
C31 N24 C35 118.8(10) . . ?
C31 N24 Mn2 122.2(8) . . ?
C35 N24 Mn2 118.9(8) . . ?
C22 C21 N21 124.7(14) . . ?
C22 C21 H21 117.7 . . ?
N21 C21 H21 117.7 . . ?
C21 C22 C23 115.6(12) . . ?
C21 C22 Br21 120.8(11) . . ?
C23 C22 Br21 122.9(11) . . ?
C24 C23 C22 118.7(13) . . ?
C24 C23 H23 120.7 . . ?
C22 C23 H23 120.7 . . ?
C23 C24 C25 121.6(12) . . ?
C23 C24 H24 119.2 . . ?
C25 C24 H24 119.2 . . ?
N21 C25 C24 119.0(10) . . ?
N21 C25 C26 117.5(10) . . ?
C24 C25 C26 123.4(10) . . ?
N22 C26 C25 113.5(9) . . ?
N22 C26 H26A 108.9 . . ?
C25 C26 H26A 108.9 . . ?
N22 C26 H26B 108.9 . . ?
C25 C26 H26B 108.9 . . ?
H26A C26 H26B 107.7 . . ?
N22 C27 C28 115.7(10) . . ?
N22 C27 H27A 108.4 . . ?
C28 C27 H27A 108.4 . . ?
N22 C27 H27B 108.4 . . ?
C28 C27 H27B 108.4 . . ?
H27A C27 H27B 107.4 . . ?
C27 C28 C29 113.8(9) . . ?
C27 C28 H28A 108.8 . . ?
C29 C28 H28A 108.8 . . ?
C27 C28 H28B 108.8 . . ?
C29 C28 H28B 108.8 . . ?
H28A C28 H28B 107.7 . . ?
C28 C29 N23 112.9(9) . . ?
C28 C29 H29A 109.0 . . ?
N23 C29 H29A 109.0 . . ?
C28 C29 H29B 109.0 . . ?
N23 C29 H29B 109.0 . . ?
H29A C29 H29B 107.8 . . ?
N24 C31 C32 119.5(11) . . ?
N24 C31 H31 120.2 . . ?
C32 C31 H31 120.2 . . ?
C33 C32 C31 122.3(12) . . ?
C33 C32 Br22 116.7(10) . . ?
C31 C32 Br22 121.0(9) . . ?
C34 C33 C32 117.7(12) . . ?
C34 C33 H33 121.2 . . ?
C32 C33 H33 121.2 . . ?
C33 C34 C35 118.4(11) . . ?
C33 C34 H34 120.8 . . ?
C35 C34 H34 120.8 . . ?
N24 C35 C34 123.1(10) . . ?
N24 C35 C36 117.2(10) . . ?
C34 C35 C36 119.4(10) . . ?
C35 C36 N23 111.6(9) . . ?
C35 C36 H36A 109.3 . . ?
N23 C36 H36A 109.3 . . ?
C35 C36 H36B 109.3 . . ?
N23 C36 H36B 109.3 . . ?
H36A C36 H36B 108.0 . . ?
N23 C37 C38 109.8(9) . . ?
N23 C37 H37A 109.7 . . ?
C38 C37 H37A 109.7 . . ?
N23 C37 H37B 109.7 . . ?
C38 C37 H37B 109.7 . . ?
H37A C37 H37B 108.2 . . ?
N22 C38 C37 112.0(9) . . ?
N22 C38 H38A 109.2 . . ?
C37 C38 H38A 109.2 . . ?
N22 C38 H38B 109.2 . . ?
C37 C38 H38B 109.2 . . ?
H38A C38 H38B 107.9 . . ?
O13 Cl1 O12 110.77(12) . . ?
O13 Cl1 O14 109.72(12) . . ?
O12 Cl1 O14 110.12(12) . . ?
O13 Cl1 O11 109.03(11) . . ?
O12 Cl1 O11 108.08(10) . . ?
O14 Cl1 O11 109.08(11) . . ?
Cl1 O11 Mn2 141.97(14) . . ?
Cl1 O11 Mn1 141.70(10) . . ?
Mn2 O11 Mn1 0.96(11) . . ?
C2S O1S Mn1 154.86(16) . . ?
C2S O1S Mn2 155.79(19) . . ?
Mn1 O1S Mn2 0.95(11) . . ?
C2S C1S H1SA 109.5 . . ?
C2S C1S H1SB 109.5 . . ?
H1SA C1S H1SB 109.5 . . ?
C2S C1S H1SC 109.5 . . ?
H1SA C1S H1SC 109.5 . . ?
H1SB C1S H1SC 109.5 . . ?
O1S C2S C3S 121.0(2) . . ?
O1S C2S C1S 121.4(2) . . ?
C3S C2S C1S 117.6(2) . . ?
C2S C3S H3SA 109.5 . . ?
C2S C3S H3SB 109.5 . . ?
H3SA C3S H3SB 109.5 . . ?
C2S C3S H3SC 109.5 . . ?
H3SA C3S H3SC 109.5 . . ?
H3SB C3S H3SC 109.5 . . ?
O22' Cl2 O23 133.4(4) . . ?
O22' Cl2 O22 53.2(5) . . ?
O23 Cl2 O22 113.8(2) . . ?
O22' Cl2 O24 56.1(6) . . ?
O23 Cl2 O24 111.17(19) . . ?
O22 Cl2 O24 109.3(2) . . ?
O22' Cl2 O21 118.0(4) . . ?
O23 Cl2 O21 108.60(15) . . ?
O22 Cl2 O21 107.07(13) . . ?
O24 Cl2 O21 106.59(13) . . ?
O22' Cl2 O24' 107.3(6) . . ?
O23 Cl2 O24' 49.8(5) . . ?
O22 Cl2 O24' 139.7(3) . . ?
O24 Cl2 O24' 62.4(5) . . ?
O21 Cl2 O24' 113.1(3) . . ?
O22' Cl2 O23' 105.8(7) . . ?
O23 Cl2 O23' 51.5(6) . . ?
O22 Cl2 O23' 63.5(6) . . ?
O24 Cl2 O23' 139.3(4) . . ?
O21 Cl2 O23' 113.8(4) . . ?
O24' Cl2 O23' 96.4(7) . . ?

loop_
_geom_bond_atom_site_label_1
_geom_bond_atom_site_label_2
_geom_bond_distance
_geom_bond_site_symmetry_2
_geom_bond_publ_flag
Mn1 O1S 2.1996(17) . ?
Mn1 N4 2.262(3) . ?
Mn1 N1 2.285(3) . ?
Mn1 O11 2.2917(18) . ?
Mn1 N3 2.323(4) . ?
Mn1 N2 2.341(3) . ?
Br1 C2 1.864(3) . ?
Br2 C12 1.888(4) . ?
N1 C5 1.333(5) . ?
N1 C1 1.350(5) . ?
N2 C6 1.471(4) . ?
N2 C7 1.478(5) . ?
N2 C18 1.482(4) . ?
N3 C16 1.481(5) . ?
N3 C17 1.487(5) . ?
N3 C9 1.501(5) . ?
N4 C11 1.332(4) . ?
N4 C15 1.347(4) . ?
C1 C2 1.365(5) . ?
C1 H1 0.9500 . ?
C2 C3 1.397(5) . ?
C3 C4 1.378(5) . ?
C3 H3 0.9500 . ?
C4 C5 1.391(5) . ?
C4 H4 0.9500 . ?
C5 C6 1.502(5) . ?
C6 H6A 0.9900 . ?
C6 H6B 0.9900 . ?
C7 C8 1.501(5) . ?
C7 H7A 0.9900 . ?
C7 H7B 0.9900 . ?
C8 C9 1.515(4) . ?
C8 H8A 0.9900 . ?
C8 H8B 0.9900 . ?
C9 H9A 0.9900 . ?
C9 H9B 0.9900 . ?
C11 C12 1.389(4) . ?
C11 H11 0.9500 . ?
C12 C13 1.377(5) . ?
C13 C14 1.376(5) . ?
C13 H13 0.9500 . ?
C14 C15 1.395(5) . ?
C14 H14 0.9500 . ?
C15 C16 1.494(4) . ?
C16 H16A 0.9900 . ?
C16 H16B 0.9900 . ?
C17 C18 1.562(5) . ?
C17 H17A 0.9900 . ?
C17 H17B 0.9900 . ?
C18 H18A 0.9900 . ?
C18 H18B 0.9900 . ?
Mn2 O1S 2.211(4) . ?
Mn2 N21 2.248(12) . ?
Mn2 O11 2.290(4) . ?
Mn2 N24 2.292(11) . ?
Mn2 N23 2.320(12) . ?
Mn2 N22 2.340(11) . ?
Br21 C22 1.869(12) . ?
Br22 C32 1.888(13) . ?
N21 C25 1.323(14) . ?
N21 C21 1.363(15) . ?
N22 C26 1.461(13) . ?
N22 C27 1.476(14) . ?
N22 C38 1.478(13) . ?
N23 C37 1.505(15) . ?
N23 C36 1.508(13) . ?
N23 C29 1.527(13) . ?
N24 C31 1.327(13) . ?
N24 C35 1.350(14) . ?
C21 C22 1.349(16) . ?
C21 H21 0.9500 . ?
C22 C23 1.403(15) . ?
C23 C24 1.374(14) . ?
C23 H23 0.9500 . ?
C24 C25 1.375(14) . ?
C24 H24 0.9500 . ?
C25 C26 1.484(13) . ?
C26 H26A 0.9900 . ?
C26 H26B 0.9900 . ?
C27 C28 1.483(14) . ?
C27 H27A 0.9900 . ?
C27 H27B 0.9900 . ?
C28 C29 1.496(12) . ?
C28 H28A 0.9900 . ?
C28 H28B 0.9900 . ?
C29 H29A 0.9900 . ?
C29 H29B 0.9900 . ?
C31 C32 1.393(15) . ?
C31 H31 0.9500 . ?
C32 C33 1.391(14) . ?
C33 C34 1.345(13) . ?
C33 H33 0.9500 . ?
C34 C35 1.411(14) . ?
C34 H34 0.9500 . ?
C35 C36 1.493(12) . ?
C36 H36A 0.9900 . ?
C36 H36B 0.9900 . ?
C37 C38 1.579(13) . ?
C37 H37A 0.9900 . ?
C37 H37B 0.9900 . ?
C38 H38A 0.9900 . ?
C38 H38B 0.9900 . ?
Cl1 O13 1.4289(19) . ?
Cl1 O12 1.4302(18) . ?
Cl1 O14 1.4356(18) . ?
Cl1 O11 1.4647(18) . ?
O1S C2S 1.222(3) . ?
C1S C2S 1.486(3) . ?
C1S H1SA 0.9800 . ?
C1S H1SB 0.9800 . ?
C1S H1SC 0.9800 . ?
C2S C3S 1.484(4) . ?
C3S H3SA 0.9800 . ?
C3S H3SB 0.9800 . ?
C3S H3SC 0.9800 . ?
Cl2 O22' 1.356(8) . ?
Cl2 O23 1.369(3) . ?
Cl2 O22 1.413(3) . ?
Cl2 O24 1.450(3) . ?
Cl2 O21 1.4597(18) . ?
Cl2 O24' 1.499(7) . ?
Cl2 O23' 1.542(10) . ?

loop_
_geom_torsion_atom_site_label_1
_geom_torsion_atom_site_label_2
_geom_torsion_atom_site_label_3
_geom_torsion_atom_site_label_4
_geom_torsion
_geom_torsion_site_symmetry_1
_geom_torsion_site_symmetry_2
_geom_torsion_site_symmetry_3
_geom_torsion_site_symmetry_4
_geom_torsion_publ_flag
O1S Mn1 N1 C5 -137.8(3) . . . . ?
N4 Mn1 N1 C5 135.9(4) . . . . ?
O11 Mn1 N1 C5 64.7(3) . . . . ?
N3 Mn1 N1 C5 -55.3(4) . . . . ?
N2 Mn1 N1 C5 -20.1(3) . . . . ?
O1S Mn1 N1 C1 41.1(4) . . . . ?
N4 Mn1 N1 C1 -45.3(6) . . . . ?
O11 Mn1 N1 C1 -116.5(4) . . . . ?
N3 Mn1 N1 C1 123.6(4) . . . . ?
N2 Mn1 N1 C1 158.8(4) . . . . ?
O1S Mn1 N2 C6 109.5(2) . . . . ?
N4 Mn1 N2 C6 -129.8(2) . . . . ?
N1 Mn1 N2 C6 36.4(2) . . . . ?
O11 Mn1 N2 C6 -50.0(2) . . . . ?
N3 Mn1 N2 C6 -171.0(3) . . . . ?
O1S Mn1 N2 C7 -8.6(3) . . . . ?
N4 Mn1 N2 C7 112.1(3) . . . . ?
N1 Mn1 N2 C7 -81.8(3) . . . . ?
O11 Mn1 N2 C7 -168.1(3) . . . . ?
N3 Mn1 N2 C7 70.9(3) . . . . ?
O1S Mn1 N2 C18 -129.8(2) . . . . ?
N4 Mn1 N2 C18 -9.1(3) . . . . ?
N1 Mn1 N2 C18 157.0(3) . . . . ?
O11 Mn1 N2 C18 70.7(2) . . . . ?
N3 Mn1 N2 C18 -50.3(2) . . . . ?
O1S Mn1 N3 C16 -75.4(2) . . . . ?
N4 Mn1 N3 C16 19.9(2) . . . . ?
N1 Mn1 N3 C16 -155.1(2) . . . . ?
O11 Mn1 N3 C16 98.2(2) . . . . ?
N2 Mn1 N3 C16 169.2(3) . . . . ?
O1S Mn1 N3 C17 167.5(2) . . . . ?
N4 Mn1 N3 C17 -97.3(2) . . . . ?
N1 Mn1 N3 C17 87.8(3) . . . . ?
O11 Mn1 N3 C17 -19.0(3) . . . . ?
N2 Mn1 N3 C17 52.0(2) . . . . ?
O1S Mn1 N3 C9 45.8(2) . . . . ?
N4 Mn1 N3 C9 141.0(3) . . . . ?
N1 Mn1 N3 C9 -33.9(3) . . . . ?
O11 Mn1 N3 C9 -140.7(2) . . . . ?
N2 Mn1 N3 C9 -69.7(3) . . . . ?
O1S Mn1 N4 C11 -100.5(3) . . . . ?
N1 Mn1 N4 C11 -16.9(6) . . . . ?
O11 Mn1 N4 C11 53.7(3) . . . . ?
N3 Mn1 N4 C11 171.7(4) . . . . ?
N2 Mn1 N4 C11 131.9(3) . . . . ?
O1S Mn1 N4 C15 76.2(3) . . . . ?
N1 Mn1 N4 C15 159.7(3) . . . . ?
O11 Mn1 N4 C15 -129.6(3) . . . . ?
N3 Mn1 N4 C15 -11.6(3) . . . . ?
N2 Mn1 N4 C15 -51.5(4) . . . . ?
C5 N1 C1 C2 -2.0(7) . . . . ?
Mn1 N1 C1 C2 179.2(3) . . . . ?
N1 C1 C2 C3 -0.2(7) . . . . ?
N1 C1 C2 Br1 -177.9(4) . . . . ?
C1 C2 C3 C4 2.0(6) . . . . ?
Br1 C2 C3 C4 179.7(3) . . . . ?
C2 C3 C4 C5 -1.8(6) . . . . ?
C1 N1 C5 C4 2.2(7) . . . . ?
Mn1 N1 C5 C4 -178.8(3) . . . . ?
C1 N1 C5 C6 -179.9(4) . . . . ?
Mn1 N1 C5 C6 -1.0(5) . . . . ?
C3 C4 C5 N1 -0.4(6) . . . . ?
C3 C4 C5 C6 -178.0(4) . . . . ?
C7 N2 C6 C5 69.5(3) . . . . ?
C18 N2 C6 C5 -164.4(3) . . . . ?
Mn1 N2 C6 C5 -49.4(3) . . . . ?
N1 C5 C6 N2 35.3(5) . . . . ?
C4 C5 C6 N2 -146.9(4) . . . . ?
C6 N2 C7 C8 163.7(3) . . . . ?
C18 N2 C7 C8 36.8(4) . . . . ?
Mn1 N2 C7 C8 -80.4(3) . . . . ?
N2 C7 C8 C9 55.3(4) . . . . ?
C16 N3 C9 C8 -163.1(3) . . . . ?
C17 N3 C9 C8 -43.7(4) . . . . ?
Mn1 N3 C9 C8 73.0(3) . . . . ?
C7 C8 C9 N3 -49.6(4) . . . . ?
C15 N4 C11 C12 -2.5(6) . . . . ?
Mn1 N4 C11 C12 174.1(3) . . . . ?
N4 C11 C12 C13 1.2(7) . . . . ?
N4 C11 C12 Br2 -177.6(3) . . . . ?
C11 C12 C13 C14 1.1(6) . . . . ?
Br2 C12 C13 C14 179.9(3) . . . . ?
C12 C13 C14 C15 -2.0(6) . . . . ?
C11 N4 C15 C14 1.5(6) . . . . ?
Mn1 N4 C15 C14 -175.3(3) . . . . ?
C11 N4 C15 C16 177.8(3) . . . . ?
Mn1 N4 C15 C16 1.0(4) . . . . ?
C13 C14 C15 N4 0.8(5) . . . . ?
C13 C14 C15 C16 -175.5(3) . . . . ?
C17 N3 C16 C15 87.0(3) . . . . ?
C9 N3 C16 C15 -152.1(3) . . . . ?
Mn1 N3 C16 C15 -26.1(4) . . . . ?
N4 C15 C16 N3 17.5(4) . . . . ?
C14 C15 C16 N3 -166.1(3) . . . . ?
C16 N3 C17 C18 -166.5(3) . . . . ?
C9 N3 C17 C18 75.9(4) . . . . ?
Mn1 N3 C17 C18 -47.8(3) . . . . ?
C6 N2 C18 C17 154.7(3) . . . . ?
C7 N2 C18 C17 -80.7(3) . . . . ?
Mn1 N2 C18 C17 39.4(3) . . . . ?
N3 C17 C18 N2 5.6(4) . . . . ?
O1S Mn2 N21 C25 61.5(12) . . . . ?
O11 Mn2 N21 C25 -145.3(12) . . . . ?
N24 Mn2 N21 C25 127.2(14) . . . . ?
N23 Mn2 N21 C25 -59.7(15) . . . . ?
N22 Mn2 N21 C25 -23.0(12) . . . . ?
O1S Mn2 N21 C21 -103.6(16) . . . . ?
O11 Mn2 N21 C21 49.5(16) . . . . ?
N24 Mn2 N21 C21 -38(2) . . . . ?
N23 Mn2 N21 C21 135.2(15) . . . . ?
N22 Mn2 N21 C21 171.9(17) . . . . ?
O1S Mn2 N22 C26 -60.1(7) . . . . ?
N21 Mn2 N22 C26 33.6(8) . . . . ?
O11 Mn2 N22 C26 112.8(7) . . . . ?
N24 Mn2 N22 C26 -130.6(8) . . . . ?
N23 Mn2 N22 C26 -173.8(8) . . . . ?
O1S Mn2 N22 C27 -178.9(8) . . . . ?
N21 Mn2 N22 C27 -85.2(9) . . . . ?
O11 Mn2 N22 C27 -6.0(9) . . . . ?
N24 Mn2 N22 C27 110.6(9) . . . . ?
N23 Mn2 N22 C27 67.4(8) . . . . ?
O1S Mn2 N22 C38 62.1(7) . . . . ?
N21 Mn2 N22 C38 155.8(9) . . . . ?
O11 Mn2 N22 C38 -125.0(6) . . . . ?
N24 Mn2 N22 C38 -8.4(10) . . . . ?
N23 Mn2 N22 C38 -51.6(7) . . . . ?
O1S Mn2 N23 C37 -22.7(9) . . . . ?
N21 Mn2 N23 C37 91.7(10) . . . . ?
O11 Mn2 N23 C37 178.3(8) . . . . ?
N24 Mn2 N23 C37 -91.4(9) . . . . ?
N22 Mn2 N23 C37 53.9(8) . . . . ?
O1S Mn2 N23 C36 93.2(8) . . . . ?
N21 Mn2 N23 C36 -152.4(8) . . . . ?
O11 Mn2 N23 C36 -65.9(8) . . . . ?
N24 Mn2 N23 C36 24.5(8) . . . . ?
N22 Mn2 N23 C36 169.8(9) . . . . ?
O1S Mn2 N23 C29 -142.1(8) . . . . ?
N21 Mn2 N23 C29 -27.7(12) . . . . ?
O11 Mn2 N23 C29 58.8(8) . . . . ?
N24 Mn2 N23 C29 149.2(10) . . . . ?
N22 Mn2 N23 C29 -65.5(9) . . . . ?
O1S Mn2 N24 C31 49.6(12) . . . . ?
N21 Mn2 N24 C31 -19(2) . . . . ?
O11 Mn2 N24 C31 -106.6(13) . . . . ?
N23 Mn2 N24 C31 166.2(14) . . . . ?
N22 Mn2 N24 C31 123.7(12) . . . . ?
O1S Mn2 N24 C35 -134.8(13) . . . . ?
N21 Mn2 N24 C35 156.6(13) . . . . ?
O11 Mn2 N24 C35 69.0(13) . . . . ?
N23 Mn2 N24 C35 -18.2(12) . . . . ?
N22 Mn2 N24 C35 -60.7(15) . . . . ?
C25 N21 C21 C22 1(3) . . . . ?
Mn2 N21 C21 C22 165.6(16) . . . . ?
N21 C21 C22 C23 10(3) . . . . ?
N21 C21 C22 Br21 -179.6(16) . . . . ?
C21 C22 C23 C24 -11(3) . . . . ?
Br21 C22 C23 C24 178.5(12) . . . . ?
C22 C23 C24 C25 2(2) . . . . ?
C21 N21 C25 C24 -10(2) . . . . ?
Mn2 N21 C25 C24 -176.3(10) . . . . ?
C21 N21 C25 C26 172.8(15) . . . . ?
Mn2 N21 C25 C26 6.7(18) . . . . ?
C23 C24 C25 N21 9(2) . . . . ?
C23 C24 C25 C26 -174.6(13) . . . . ?
C27 N22 C26 C25 76.2(13) . . . . ?
C38 N22 C26 C25 -155.7(10) . . . . ?
Mn2 N22 C26 C25 -42.6(11) . . . . ?
N21 C25 C26 N22 26.8(18) . . . . ?
C24 C25 C26 N22 -150.1(12) . . . . ?
C26 N22 C27 C28 162.7(10) . . . . ?
C38 N22 C27 C28 31.7(14) . . . . ?
Mn2 N22 C27 C28 -82.8(11) . . . . ?
N22 C27 C28 C29 59.1(14) . . . . ?
C27 C28 C29 N23 -47.1(13) . . . . ?
C37 N23 C29 C28 -49.0(13) . . . . ?
C36 N23 C29 C28 -164.2(9) . . . . ?
Mn2 N23 C29 C28 67.5(11) . . . . ?
C35 N24 C31 C32 1(2) . . . . ?
Mn2 N24 C31 C32 176.2(12) . . . . ?
N24 C31 C32 C33 -2(3) . . . . ?
N24 C31 C32 Br22 179.4(12) . . . . ?
C31 C32 C33 C34 4(3) . . . . ?
Br22 C32 C33 C34 -177.0(11) . . . . ?
C32 C33 C34 C35 -5(2) . . . . ?
C31 N24 C35 C34 -2(2) . . . . ?
Mn2 N24 C35 C34 -177.6(11) . . . . ?
C31 N24 C35 C36 -176.1(13) . . . . ?
Mn2 N24 C35 C36 8.2(19) . . . . ?
C33 C34 C35 N24 4(2) . . . . ?
C33 C34 C35 C36 178.4(13) . . . . ?
N24 C35 C36 N23 14.2(18) . . . . ?
C34 C35 C36 N23 -160.3(12) . . . . ?
C37 N23 C36 C35 83.4(13) . . . . ?
C29 N23 C36 C35 -161.6(10) . . . . ?
Mn2 N23 C36 C35 -29.0(12) . . . . ?
C36 N23 C37 C38 -167.7(10) . . . . ?
C29 N23 C37 C38 79.2(12) . . . . ?
Mn2 N23 C37 C38 -48.4(11) . . . . ?
C26 N22 C38 C37 154.0(11) . . . . ?
C27 N22 C38 C37 -78.1(13) . . . . ?
Mn2 N22 C38 C37 40.7(11) . . . . ?
N23 C37 C38 N22 4.9(15) . . . . ?
O13 Cl1 O11 Mn2 -80.0(2) . . . . ?
O12 Cl1 O11 Mn2 159.6(2) . . . . ?
O14 Cl1 O11 Mn2 39.9(3) . . . . ?
O13 Cl1 O11 Mn1 -78.47(19) . . . . ?
O12 Cl1 O11 Mn1 161.06(16) . . . . ?
O14 Cl1 O11 Mn1 41.3(2) . . . . ?
O1S Mn2 O11 Cl1 125.7(4) . . . . ?
N21 Mn2 O11 Cl1 31.9(5) . . . . ?
N24 Mn2 O11 Cl1 -173.6(3) . . . . ?
N23 Mn2 O11 Cl1 -102.2(4) . . . . ?
N22 Mn2 O11 Cl1 -38.5(4) . . . . ?
O1S Mn2 O11 Mn1 51(6) . . . . ?
N21 Mn2 O11 Mn1 -42(7) . . . . ?
N24 Mn2 O11 Mn1 112(7) . . . . ?
N23 Mn2 O11 Mn1 -176(100) . . . . ?
N22 Mn2 O11 Mn1 -113(7) . . . . ?
O1S Mn1 O11 Cl1 127.91(18) . . . . ?
N4 Mn1 O11 Cl1 33.04(19) . . . . ?
N1 Mn1 O11 Cl1 -171.5(2) . . . . ?
N3 Mn1 O11 Cl1 -37.2(2) . . . . ?
N2 Mn1 O11 Cl1 -99.79(19) . . . . ?
O1S Mn1 O11 Mn2 -125(7) . . . . ?
N4 Mn1 O11 Mn2 140(7) . . . . ?
N1 Mn1 O11 Mn2 -65(7) . . . . ?
N3 Mn1 O11 Mn2 70(7) . . . . ?
N2 Mn1 O11 Mn2 7(7) . . . . ?
N4 Mn1 O1S C2S 22.9(4) . . . . ?
N1 Mn1 O1S C2S -131.1(4) . . . . ?
O11 Mn1 O1S C2S -70.2(4) . . . . ?
N3 Mn1 O1S C2S 96.4(4) . . . . ?
N2 Mn1 O1S C2S 163.0(4) . . . . ?
N4 Mn1 O1S Mn2 -146(7) . . . . ?
N1 Mn1 O1S Mn2 60(7) . . . . ?
O11 Mn1 O1S Mn2 121(7) . . . . ?
N3 Mn1 O1S Mn2 -72(7) . . . . ?
N2 Mn1 O1S Mn2 -6(7) . . . . ?
N21 Mn2 O1S C2S 25.9(6) . . . . ?
O11 Mn2 O1S C2S -67.3(7) . . . . ?
N24 Mn2 O1S C2S -130.4(5) . . . . ?
N23 Mn2 O1S C2S 164.9(5) . . . . ?
N22 Mn2 O1S C2S 99.1(5) . . . . ?
N21 Mn2 O1S Mn1 38(7) . . . . ?
O11 Mn2 O1S Mn1 -55(7) . . . . ?
N24 Mn2 O1S Mn1 -119(7) . . . . ?
N23 Mn2 O1S Mn1 177(100) . . . . ?
N22 Mn2 O1S Mn1 111(7) . . . . ?
Mn1 O1S C2S C3S -48.9(5) . . . . ?
Mn2 O1S C2S C3S -48.5(6) . . . . ?
Mn1 O1S C2S C1S 133.6(3) . . . . ?
Mn2 O1S C2S C1S 134.0(4) . . . . ?
